data_7030112
loop_
_publ_author_name
'Kennedy, Alan R.'
'Mulvey, Robert E.'
'Urquhart, Robert I.'
'Robertson, Stuart D.'

_publ_section_title
;
 Lithium, sodium and potassium picolyl complexes: syntheses, structures
 and bonding.
;
_journal_issue 38
_journal_name_full 'Dalton transactions (Cambridge, England : 2003)'
_journal_page_first 14265
_journal_page_last 14274
_journal_paper_doi 10.1039/c4dt00808a
_journal_volume 43
_journal_year 2014
_chemical_formula_moiety 'C15 H29 Li N4'
_chemical_formula_sum 'C15 H29 Li N4'
_chemical_formula_weight 272.36
_chemical_name_systematic
; 
 ? 
;
_space_group_IT_number 2
_symmetry_cell_setting triclinic
_symmetry_space_group_name_Hall '-P 1'
_symmetry_space_group_name_H-M 'P -1'
_atom_sites_solution_hydrogens geom
_atom_sites_solution_primary direct
_atom_sites_solution_secondary difmap
_audit_creation_method SHELXL-97
_cell_angle_alpha 105.504(16)
_cell_angle_beta 91.111(13)
_cell_angle_gamma 96.930(17)
_cell_formula_units_Z 4
_cell_length_a 9.2329(16)
_cell_length_b 13.071(3)
_cell_length_c 14.754(2)
_cell_measurement_reflns_used 1607
_cell_measurement_temperature 123(2)
_cell_measurement_theta_max 71.3548
_cell_measurement_theta_min 4.0264
_cell_volume 1700.8(6)
_computing_cell_refinement
;
CrysAlisPro, Agilent Technologies,
Version 1.171.34.46 (release 25-11-2010 CrysAlis171 .NET)
(compiled Nov 25 2010,17:55:46)
;
_computing_data_collection
;
CrysAlisPro, Agilent Technologies,
Version 1.171.34.46 (release 25-11-2010 CrysAlis171 .NET)
(compiled Nov 25 2010,17:55:46)
;
_computing_data_reduction
;
CrysAlisPro, Agilent Technologies,
Version 1.171.34.46 (release 25-11-2010 CrysAlis171 .NET)
(compiled Nov 25 2010,17:55:46)
;
_computing_structure_refinement 'SHELXL-97 (Sheldrick, 1997)'
_computing_structure_solution 'SHELXS-97 (Sheldrick, 1990)'
_diffrn_ambient_temperature 123(2)
_diffrn_measured_fraction_theta_full 0.973
_diffrn_measured_fraction_theta_max 0.973
_diffrn_measurement_device_type 'Xcalibur, Sapphire3, Gemini'
_diffrn_radiation_monochromator graphite
_diffrn_radiation_source 'fine-focus sealed tube'
_diffrn_radiation_type CuK\a
_diffrn_radiation_wavelength 1.54180
_diffrn_reflns_av_R_equivalents 0.0488
_diffrn_reflns_av_sigmaI/netI 0.0968
_diffrn_reflns_limit_h_max 11
_diffrn_reflns_limit_h_min -11
_diffrn_reflns_limit_k_max 15
_diffrn_reflns_limit_k_min -15
_diffrn_reflns_limit_l_max 17
_diffrn_reflns_limit_l_min -9
_diffrn_reflns_number 10190
_diffrn_reflns_theta_full 69.98
_diffrn_reflns_theta_max 69.98
_diffrn_reflns_theta_min 4.03
_exptl_absorpt_coefficient_mu 0.486
_exptl_absorpt_correction_T_max 1.00000
_exptl_absorpt_correction_T_min 0.96008
_exptl_absorpt_correction_type multi-scan
_exptl_absorpt_process_details
;
CrysAlisPro, Agilent Technologies,
Version 1.171.34.46 (release 25-11-2010 CrysAlis171 .NET)
(compiled Nov 25 2010,17:55:46)
Empirical absorption correction using spherical harmonics,
 implemented in SCALE3 ABSPACK scaling algorithm.
;
_exptl_crystal_colour orange
_exptl_crystal_density_diffrn 1.064
_exptl_crystal_density_method 'not measured'
_exptl_crystal_description plate
_exptl_crystal_F_000 600
_exptl_crystal_size_max 0.20
_exptl_crystal_size_mid 0.06
_exptl_crystal_size_min 0.02
_refine_diff_density_max 0.400
_refine_diff_density_min -0.218
_refine_diff_density_rms 0.054
_refine_ls_extinction_method none
_refine_ls_goodness_of_fit_ref 1.028
_refine_ls_hydrogen_treatment mixed
_refine_ls_matrix_type full
_refine_ls_number_parameters 389
_refine_ls_number_reflns 6270
_refine_ls_number_restraints 114
_refine_ls_restrained_S_all 1.020
_refine_ls_R_factor_all 0.1380
_refine_ls_R_factor_gt 0.0823
_refine_ls_shift/su_max 0.000
_refine_ls_shift/su_mean 0.000
_refine_ls_structure_factor_coef Fsqd
_refine_ls_weighting_details 'calc w=1/[\s^2^(Fo^2^)+(0.1149P)^2^+0.0427P] where P=(Fo^2^+2Fc^2^)/3'
_refine_ls_weighting_scheme calc
_refine_ls_wR_factor_gt 0.2131
_refine_ls_wR_factor_ref 0.2749
_reflns_number_gt 3423
_reflns_number_total 6270
_reflns_threshold_expression >2sigma(I)
_cod_data_source_file c4dt00808a2.cif
_cod_data_source_block srug1306
_cod_depositor_comments 'Adding full bibliography for 7030109--7030114.cif.'
_cod_original_cell_volume 1700.7(5)
_cod_database_code 7030112

loop_
_symmetry_equiv_pos_as_xyz
'x, y, z'
'-x, -y, -z'

loop_
_atom_site_label
_atom_site_type_symbol
_atom_site_fract_x
_atom_site_fract_y
_atom_site_fract_z
_atom_site_U_iso_or_equiv
_atom_site_adp_type
_atom_site_occupancy
_atom_site_symmetry_multiplicity
_atom_site_calc_flag
_atom_site_refinement_flags
_atom_site_disorder_assembly
_atom_site_disorder_group
Li2 Li 0.2426(7) 0.7379(5) 0.6626(4) 0.0472(14) Uani 1 1 d . . .
Li1 Li 0.3457(7) 0.7421(5) 0.1653(4) 0.0448(14) Uani 1 1 d . . .
N1 N 0.1270(4) 0.6903(3) 0.7609(2) 0.0509(9) Uani 0.904(4) 1 d PU A 1
N6 N 0.1171(3) 0.8259(3) 0.59470(19) 0.0445(7) Uani 1 1 d . A .
N7 N 0.2582(4) 0.6355(2) 0.52247(19) 0.0456(7) Uani 1 1 d . A .
N8 N 0.4719(3) 0.7667(3) 0.6680(2) 0.0445(7) Uani 1 1 d . A .
N5 N 0.4464(3) 0.6898(3) 0.26283(19) 0.0489(8) Uani 1 1 d . . .
N2 N 0.1390(3) 0.8008(3) 0.1666(2) 0.0499(8) Uani 1 1 d . . .
N3 N 0.2639(3) 0.6339(2) 0.03259(19) 0.0432(7) Uani 1 1 d . . .
N4 N 0.5114(3) 0.8062(3) 0.08894(19) 0.0427(7) Uani 1 1 d . . .
C1 C 0.0386(6) 0.5956(5) 0.7405(3) 0.0499(11) Uani 0.904(4) 1 d PU A 1
H1A H 0.0733 0.5364 0.6980 0.060 Uiso 0.904(4) 1 calc PR A 1
C2 C -0.0950(5) 0.5767(4) 0.7750(3) 0.0549(10) Uani 0.904(4) 1 d PU A 1
H2A H -0.1497 0.5074 0.7595 0.066 Uiso 0.904(4) 1 calc PR A 1
C3 C -0.1477(5) 0.6675(4) 0.8358(3) 0.0539(10) Uani 0.904(4) 1 d PU A 1
H3A H -0.2418 0.6597 0.8600 0.065 Uiso 0.904(4) 1 calc PR A 1
C4 C -0.0661(5) 0.7632(4) 0.8590(3) 0.0486(10) Uani 0.904(4) 1 d PU A 1
H4A H -0.1039 0.8231 0.8983 0.058 Uiso 0.904(4) 1 calc PR A 1
C5 C 0.0807(5) 0.7770(4) 0.8247(3) 0.0514(10) Uani 0.904(4) 1 d PU A 1
C6 C 0.1695(6) 0.8713(4) 0.8526(4) 0.0565(12) Uani 0.904(4) 1 d PU A 1
H6A H 0.2637 0.8781 0.8283 0.068 Uiso 0.904(4) 1 calc PR A 1
H6B H 0.1376 0.9308 0.8964 0.068 Uiso 0.904(4) 1 calc PR A 1
C11 C -0.0354(4) 0.7953(4) 0.6096(3) 0.0598(11) Uani 1 1 d . . .
H11A H -0.0548 0.8258 0.6758 0.090 Uiso 1 1 calc R A .
H11B H -0.0563 0.7171 0.5937 0.090 Uiso 1 1 calc R . .
H11C H -0.0979 0.8224 0.5693 0.090 Uiso 1 1 calc R . .
C12 C 0.1464(5) 0.9432(3) 0.6269(3) 0.0609(11) Uani 1 1 d . . .
H12A H 0.1343 0.9670 0.6949 0.091 Uiso 1 1 calc R A .
H12B H 0.0778 0.9742 0.5938 0.091 Uiso 1 1 calc R . .
H12C H 0.2466 0.9666 0.6136 0.091 Uiso 1 1 calc R . .
C13 C 0.1517(5) 0.7920(3) 0.4959(2) 0.0548(10) Uani 1 1 d . . .
H13A H 0.2462 0.8320 0.4874 0.066 Uiso 1 1 calc R A .
H13B H 0.0757 0.8103 0.4569 0.066 Uiso 1 1 calc R . .
C14 C 0.1609(5) 0.6746(3) 0.4620(2) 0.0556(10) Uani 1 1 d . A .
H14A H 0.0616 0.6350 0.4587 0.067 Uiso 1 1 calc R . .
H14B H 0.1964 0.6584 0.3975 0.067 Uiso 1 1 calc R . .
C15 C 0.2221(5) 0.5206(3) 0.5075(3) 0.0536(10) Uani 1 1 d . . .
H15A H 0.2909 0.4953 0.5454 0.080 Uiso 1 1 calc R A .
H15B H 0.2287 0.4841 0.4407 0.080 Uiso 1 1 calc R . .
H15C H 0.1225 0.5049 0.5263 0.080 Uiso 1 1 calc R . .
C16 C 0.4127(4) 0.6621(3) 0.5042(3) 0.0520(9) Uani 1 1 d . . .
H16A H 0.4244 0.7283 0.4830 0.062 Uiso 1 1 calc R A .
H16B H 0.4425 0.6035 0.4532 0.062 Uiso 1 1 calc R . .
C17 C 0.5084(4) 0.6781(3) 0.5904(3) 0.0536(10) Uani 1 1 d . A .
H17A H 0.4979 0.6113 0.6106 0.064 Uiso 1 1 calc R . .
H17B H 0.6115 0.6934 0.5757 0.064 Uiso 1 1 calc R . .
C18 C 0.5297(5) 0.8694(4) 0.6526(3) 0.0645(11) Uani 1 1 d . . .
H18A H 0.4924 0.8731 0.5911 0.097 Uiso 1 1 calc R A .
H18B H 0.6366 0.8763 0.6542 0.097 Uiso 1 1 calc R . .
H18C H 0.4988 0.9277 0.7022 0.097 Uiso 1 1 calc R . .
C19 C 0.5348(5) 0.7591(4) 0.7573(3) 0.0692(13) Uani 1 1 d . . .
H19A H 0.5013 0.8134 0.8093 0.104 Uiso 1 1 calc R A .
H19B H 0.6416 0.7710 0.7572 0.104 Uiso 1 1 calc R . .
H19C H 0.5036 0.6877 0.7651 0.104 Uiso 1 1 calc R . .
C25 C 0.5064(4) 0.5969(4) 0.2419(3) 0.0544(10) Uani 1 1 d . . .
H25A H 0.4538 0.5375 0.1967 0.065 Uiso 1 1 calc R . .
C24 C 0.6349(5) 0.5806(4) 0.2795(3) 0.0591(11) Uani 1 1 d . . .
H24A H 0.6690 0.5126 0.2633 0.071 Uiso 1 1 calc R . .
C23 C 0.7149(4) 0.6713(4) 0.3443(3) 0.0535(10) Uani 1 1 d . . .
H23A H 0.8076 0.6656 0.3704 0.064 Uiso 1 1 calc R . .
C22 C 0.6608(4) 0.7637(3) 0.3686(3) 0.0504(9) Uani 1 1 d . . .
H22A H 0.7161 0.8234 0.4120 0.060 Uiso 1 1 calc R . .
C21 C 0.5192(4) 0.7766(3) 0.3308(2) 0.0486(9) Uani 1 1 d . . .
C20 C 0.4578(5) 0.8684(4) 0.3585(3) 0.0556(10) Uani 1 1 d . . .
C31 C 0.0528(5) 0.7525(4) 0.2302(3) 0.0695(13) Uani 1 1 d . . .
H31A H 0.0549 0.6749 0.2117 0.104 Uiso 1 1 calc R . .
H31B H -0.0484 0.7673 0.2266 0.104 Uiso 1 1 calc R . .
H31C H 0.0940 0.7828 0.2949 0.104 Uiso 1 1 calc R . .
C32 C 0.1335(5) 0.9167(4) 0.1949(3) 0.0684(13) Uani 1 1 d . . .
H32A H 0.1672 0.9461 0.2612 0.103 Uiso 1 1 calc R . .
H32B H 0.0328 0.9306 0.1866 0.103 Uiso 1 1 calc R . .
H32C H 0.1968 0.9508 0.1558 0.103 Uiso 1 1 calc R . .
C33 C 0.0801(4) 0.7592(3) 0.0687(3) 0.0547(10) Uani 1 1 d . . .
H33A H 0.1244 0.8062 0.0312 0.066 Uiso 1 1 calc R . .
H33B H -0.0266 0.7617 0.0670 0.066 Uiso 1 1 calc R . .
C34 C 0.1086(4) 0.6468(3) 0.0244(3) 0.0507(9) Uani 1 1 d . . .
H34A H 0.0505 0.5978 0.0549 0.061 Uiso 1 1 calc R . .
H34B H 0.0758 0.6262 -0.0431 0.061 Uiso 1 1 calc R . .
C35 C 0.2780(5) 0.5203(3) 0.0184(3) 0.0545(10) Uani 1 1 d . . .
H35A H 0.2214 0.4930 0.0645 0.082 Uiso 1 1 calc R . .
H35B H 0.3811 0.5120 0.0268 0.082 Uiso 1 1 calc R . .
H35C H 0.2409 0.4801 -0.0454 0.082 Uiso 1 1 calc R . .
C36 C 0.3505(4) 0.6759(3) -0.0353(2) 0.0482(9) Uani 1 1 d . . .
H36A H 0.3045 0.7346 -0.0500 0.058 Uiso 1 1 calc R . .
H36B H 0.3520 0.6184 -0.0945 0.058 Uiso 1 1 calc R . .
C37 C 0.5037(4) 0.7169(3) 0.0037(3) 0.0520(9) Uani 1 1 d . . .
H37A H 0.5489 0.6578 0.0183 0.062 Uiso 1 1 calc R . .
H37B H 0.5609 0.7404 -0.0449 0.062 Uiso 1 1 calc R . .
C38 C 0.4880(5) 0.9047(3) 0.0654(3) 0.0601(11) Uani 1 1 d . . .
H38A H 0.4893 0.9628 0.1235 0.090 Uiso 1 1 calc R . .
H38B H 0.3931 0.8942 0.0310 0.090 Uiso 1 1 calc R . .
H38C H 0.5657 0.9231 0.0261 0.090 Uiso 1 1 calc R . .
C39 C 0.6562(4) 0.8212(4) 0.1360(3) 0.0588(11) Uani 1 1 d . . .
H39A H 0.6709 0.7567 0.1551 0.088 Uiso 1 1 calc R . .
H39B H 0.6640 0.8828 0.1917 0.088 Uiso 1 1 calc R . .
H39C H 0.7309 0.8339 0.0926 0.088 Uiso 1 1 calc R . .
C6A C 0.004(8) 0.577(5) 0.759(4) 0.0565(12) Uani 0.10 1 d PU A 2
H6A1 H -0.0797 0.5368 0.7738 0.068 Uiso 0.096(4) 1 calc PR A 2
H6A2 H 0.0735 0.5423 0.7191 0.068 Uiso 0.096(4) 1 calc PR A 2
N1A N 0.157(3) 0.755(2) 0.7897(18) 0.0509(9) Uani 0.10 1 d PGU A 2
C1A C 0.026(3) 0.6932(19) 0.7955(19) 0.0499(11) Uani 0.10 1 d PGU A 2
C2A C -0.080(3) 0.738(2) 0.853(2) 0.0549(10) Uani 0.10 1 d PGU A 2
H2A1 H -0.1700 0.6960 0.8567 0.066 Uiso 0.096(4) 1 calc PR A 2
C3A C -0.056(3) 0.845(2) 0.9039(19) 0.0539(10) Uani 0.10 1 d PGU A 2
H3A1 H -0.1288 0.8762 0.9430 0.065 Uiso 0.096(4) 1 calc PR A 2
C4A C 0.075(3) 0.9073(19) 0.8981(19) 0.0486(10) Uani 0.10 1 d PGU A 2
H4A1 H 0.0919 0.9805 0.9331 0.058 Uiso 0.096(4) 1 calc PR A 2
C5A C 0.182(3) 0.862(2) 0.841(2) 0.0514(10) Uani 0.10 1 d PGU A 2
H5A H 0.2712 0.9045 0.8369 0.062 Uiso 0.096(4) 1 calc PR A 2
H20A H 0.369(5) 0.874(3) 0.331(3) 0.053(11) Uiso 1 1 d . . .
H20B H 0.510(6) 0.927(4) 0.414(3) 0.086(16) Uiso 1 1 d . . .

loop_
_atom_site_aniso_label
_atom_site_aniso_U_11
_atom_site_aniso_U_22
_atom_site_aniso_U_33
_atom_site_aniso_U_23
_atom_site_aniso_U_13
_atom_site_aniso_U_12
Li2 0.042(3) 0.063(4) 0.042(3) 0.026(3) 0.001(2) 0.008(3)
Li1 0.042(3) 0.060(4) 0.038(3) 0.022(3) 0.000(2) 0.010(3)
N1 0.0476(19) 0.072(2) 0.0394(18) 0.0246(17) 0.0010(14) 0.0108(17)
N6 0.0450(16) 0.0578(19) 0.0348(14) 0.0177(13) -0.0005(12) 0.0114(14)
N7 0.0523(18) 0.0499(18) 0.0375(15) 0.0170(13) -0.0030(13) 0.0070(14)
N8 0.0399(15) 0.0547(19) 0.0425(15) 0.0201(14) -0.0014(12) 0.0051(14)
N5 0.0461(17) 0.068(2) 0.0381(15) 0.0242(15) -0.0029(13) 0.0082(16)
N2 0.0436(16) 0.071(2) 0.0384(15) 0.0153(15) 0.0005(12) 0.0183(16)
N3 0.0438(16) 0.0505(18) 0.0404(15) 0.0191(13) -0.0013(12) 0.0118(14)
N4 0.0402(15) 0.0536(19) 0.0376(14) 0.0188(13) -0.0016(12) 0.0050(13)
C1 0.054(3) 0.067(3) 0.035(2) 0.0242(18) 0.0042(17) 0.010(2)
C2 0.051(2) 0.073(3) 0.048(2) 0.0286(19) -0.0020(18) 0.007(2)
C3 0.046(2) 0.082(3) 0.045(2) 0.034(2) 0.0017(17) 0.017(2)
C4 0.049(2) 0.066(3) 0.040(2) 0.026(2) 0.0022(16) 0.0172(19)
C5 0.054(2) 0.072(3) 0.039(2) 0.0296(18) 0.0008(17) 0.015(2)
C6 0.057(3) 0.066(3) 0.053(3) 0.030(2) -0.001(2) 0.004(2)
C11 0.046(2) 0.088(3) 0.057(2) 0.038(2) 0.0021(18) 0.015(2)
C12 0.061(3) 0.065(3) 0.061(2) 0.024(2) -0.006(2) 0.009(2)
C13 0.059(2) 0.071(3) 0.043(2) 0.0256(19) 0.0025(17) 0.019(2)
C14 0.075(3) 0.059(2) 0.0367(18) 0.0188(17) -0.0070(18) 0.013(2)
C15 0.057(2) 0.054(2) 0.053(2) 0.0214(18) 0.0009(18) 0.0074(19)
C16 0.056(2) 0.059(2) 0.045(2) 0.0195(18) 0.0122(17) 0.0085(19)
C17 0.044(2) 0.060(3) 0.061(2) 0.0201(19) 0.0073(17) 0.0123(18)
C18 0.060(3) 0.064(3) 0.072(3) 0.024(2) -0.005(2) 0.004(2)
C19 0.060(3) 0.092(4) 0.062(3) 0.031(2) -0.012(2) 0.012(3)
C25 0.052(2) 0.074(3) 0.0432(19) 0.0257(19) -0.0031(16) 0.008(2)
C24 0.064(3) 0.072(3) 0.048(2) 0.023(2) 0.0005(19) 0.021(2)
C23 0.045(2) 0.075(3) 0.051(2) 0.033(2) 0.0028(16) 0.0100(19)
C22 0.046(2) 0.067(3) 0.0454(19) 0.0294(18) -0.0016(16) 0.0013(18)
C21 0.049(2) 0.064(3) 0.0390(18) 0.0257(18) 0.0062(15) 0.0083(19)
C20 0.050(2) 0.073(3) 0.055(2) 0.033(2) 0.0065(18) 0.014(2)
C31 0.050(2) 0.116(4) 0.049(2) 0.034(2) 0.0029(18) 0.011(3)
C32 0.068(3) 0.078(3) 0.064(3) 0.015(2) 0.003(2) 0.033(3)
C33 0.044(2) 0.078(3) 0.046(2) 0.0202(19) 0.0000(16) 0.019(2)
C34 0.045(2) 0.064(3) 0.0442(19) 0.0163(18) -0.0055(16) 0.0089(18)
C35 0.055(2) 0.051(2) 0.058(2) 0.0164(18) 0.0013(18) 0.0089(19)
C36 0.055(2) 0.055(2) 0.0346(17) 0.0126(16) -0.0008(15) 0.0071(18)
C37 0.055(2) 0.060(3) 0.0455(19) 0.0198(18) 0.0084(17) 0.0130(19)
C38 0.059(3) 0.059(3) 0.070(3) 0.031(2) 0.006(2) 0.011(2)
C39 0.046(2) 0.086(3) 0.055(2) 0.037(2) 0.0047(18) 0.007(2)
C6A 0.057(3) 0.066(3) 0.053(3) 0.030(2) -0.001(2) 0.004(2)
N1A 0.0476(19) 0.072(2) 0.0394(18) 0.0246(17) 0.0010(14) 0.0108(17)
C1A 0.054(3) 0.067(3) 0.035(2) 0.0242(18) 0.0042(17) 0.010(2)
C2A 0.051(2) 0.073(3) 0.048(2) 0.0286(19) -0.0020(18) 0.007(2)
C3A 0.046(2) 0.082(3) 0.045(2) 0.034(2) 0.0017(17) 0.017(2)
C4A 0.049(2) 0.066(3) 0.040(2) 0.026(2) 0.0022(16) 0.0172(19)
C5A 0.054(2) 0.072(3) 0.039(2) 0.0296(18) 0.0008(17) 0.015(2)

loop_
_atom_type_symbol
_atom_type_description
_atom_type_scat_dispersion_real
_atom_type_scat_dispersion_imag
_atom_type_scat_source
Li Li 0.0008 0.0003 'International Tables Vol C Tables 4.2.6.8 and 6.1.1.4'
N N 0.0311 0.0180 'International Tables Vol C Tables 4.2.6.8 and 6.1.1.4'
C C 0.0181 0.0091 'International Tables Vol C Tables 4.2.6.8 and 6.1.1.4'
H H 0.0000 0.0000 'International Tables Vol C Tables 4.2.6.8 and 6.1.1.4'

loop_
_geom_angle_atom_site_label_1
_geom_angle_atom_site_label_2
_geom_angle_atom_site_label_3
_geom_angle
N1 Li2 N1A 24.4(9)
N1 Li2 N8 124.1(3)
N1A Li2 N8 114.1(9)
N1 Li2 N6 110.1(3)
N1A Li2 N6 104.2(8)
N8 Li2 N6 119.7(3)
N1 Li2 N7 122.9(4)
N1A Li2 N7 147.3(10)
N8 Li2 N7 86.3(3)
N6 Li2 N7 85.1(2)
N5 Li1 N4 107.5(3)
N5 Li1 N2 129.9(3)
N4 Li1 N2 116.8(3)
N5 Li1 N3 120.9(3)
N4 Li1 N3 86.8(2)
N2 Li1 N3 85.1(2)
N5 Li1 C37 110.9(3)
N4 Li1 C37 31.23(14)
N2 Li1 C37 119.1(2)
N3 Li1 C37 57.64(18)
C1 N1 C5 117.8(4)
C1 N1 Li2 121.9(3)
C5 N1 Li2 110.7(4)
C11 N6 C13 112.8(3)
C11 N6 C12 107.5(3)
C13 N6 C12 108.3(3)
C11 N6 Li2 106.7(3)
C13 N6 Li2 104.5(3)
C12 N6 Li2 117.2(3)
C15 N7 C16 110.4(3)
C15 N7 C14 110.5(3)
C16 N7 C14 110.8(3)
C15 N7 Li2 117.9(3)
C16 N7 Li2 102.2(3)
C14 N7 Li2 104.6(3)
C19 N8 C18 109.1(3)
C19 N8 C17 109.9(3)
C18 N8 C17 110.2(3)
C19 N8 Li2 111.2(3)
C18 N8 Li2 114.0(3)
C17 N8 Li2 102.2(3)
C25 N5 C21 117.8(3)
C25 N5 Li1 123.0(3)
C21 N5 Li1 109.5(3)
C31 N2 C32 108.7(4)
C31 N2 C33 111.6(3)
C32 N2 C33 107.7(3)
C31 N2 Li1 105.3(3)
C32 N2 Li1 119.5(3)
C33 N2 Li1 104.0(3)
C35 N3 C36 109.8(3)
C35 N3 C34 109.4(3)
C36 N3 C34 112.2(3)
C35 N3 Li1 117.3(3)
C36 N3 Li1 102.6(3)
C34 N3 Li1 105.4(3)
C38 N4 C39 108.9(3)
C38 N4 C37 110.7(3)
C39 N4 C37 108.8(3)
C38 N4 Li1 116.6(3)
C39 N4 Li1 112.0(3)
C37 N4 Li1 99.5(3)
N1 C1 C2 126.5(5)
N1 C1 H1A 116.7
C2 C1 H1A 116.7
C1 C2 C3 115.9(5)
C1 C2 H2A 122.1
C3 C2 H2A 122.1
C4 C3 C2 120.7(4)
C4 C3 H3A 119.7
C2 C3 H3A 119.7
C3 C4 C5 120.9(4)
C3 C4 H4A 119.5
C5 C4 H4A 119.5
C6 C5 N1 120.1(5)
C6 C5 C4 122.0(5)
N1 C5 C4 117.9(4)
C5 C6 H6A 120.0
C5 C6 H6B 120.0
H6A C6 H6B 120.0
N6 C11 H11A 109.5
N6 C11 H11B 109.5
H11A C11 H11B 109.5
N6 C11 H11C 109.5
H11A C11 H11C 109.5
H11B C11 H11C 109.5
N6 C12 H12A 109.5
N6 C12 H12B 109.5
H12A C12 H12B 109.5
N6 C12 H12C 109.5
H12A C12 H12C 109.5
H12B C12 H12C 109.5
N6 C13 C14 112.8(3)
N6 C13 H13A 109.0
C14 C13 H13A 109.0
N6 C13 H13B 109.0
C14 C13 H13B 109.0
H13A C13 H13B 107.8
N7 C14 C13 113.8(3)
N7 C14 H14A 108.8
C13 C14 H14A 108.8
N7 C14 H14B 108.8
C13 C14 H14B 108.8
H14A C14 H14B 107.7
N7 C15 H15A 109.5
N7 C15 H15B 109.5
H15A C15 H15B 109.5
N7 C15 H15C 109.5
H15A C15 H15C 109.5
H15B C15 H15C 109.5
N7 C16 C17 110.9(3)
N7 C16 H16A 109.5
C17 C16 H16A 109.5
N7 C16 H16B 109.5
C17 C16 H16B 109.5
H16A C16 H16B 108.0
N8 C17 C16 111.9(3)
N8 C17 H17A 109.2
C16 C17 H17A 109.2
N8 C17 H17B 109.2
C16 C17 H17B 109.2
H17A C17 H17B 107.9
N8 C18 H18A 109.5
N8 C18 H18B 109.5
H18A C18 H18B 109.5
N8 C18 H18C 109.5
H18A C18 H18C 109.5
H18B C18 H18C 109.5
N8 C19 H19A 109.5
N8 C19 H19B 109.5
H19A C19 H19B 109.5
N8 C19 H19C 109.5
H19A C19 H19C 109.5
H19B C19 H19C 109.5
N5 C25 C24 126.3(4)
N5 C25 H25A 116.9
C24 C25 H25A 116.9
C25 C24 C23 116.1(4)
C25 C24 H24A 121.9
C23 C24 H24A 121.9
C22 C23 C24 120.3(4)
C22 C23 H23A 119.9
C24 C23 H23A 119.9
C23 C22 C21 122.0(4)
C23 C22 H22A 119.0
C21 C22 H22A 119.0
C20 C21 N5 119.6(4)
C20 C21 C22 123.2(4)
N5 C21 C22 117.2(4)
C21 C20 H20A 121(3)
C21 C20 H20B 116(3)
H20A C20 H20B 123(4)
N2 C31 H31A 109.5
N2 C31 H31B 109.5
H31A C31 H31B 109.5
N2 C31 H31C 109.5
H31A C31 H31C 109.5
H31B C31 H31C 109.5
N2 C32 H32A 109.5
N2 C32 H32B 109.5
H32A C32 H32B 109.5
N2 C32 H32C 109.5
H32A C32 H32C 109.5
H32B C32 H32C 109.5
N2 C33 C34 113.0(3)
N2 C33 H33A 109.0
C34 C33 H33A 109.0
N2 C33 H33B 109.0
C34 C33 H33B 109.0
H33A C33 H33B 107.8
N3 C34 C33 112.4(3)
N3 C34 H34A 109.1
C33 C34 H34A 109.1
N3 C34 H34B 109.1
C33 C34 H34B 109.1
H34A C34 H34B 107.9
N3 C35 H35A 109.5
N3 C35 H35B 109.5
H35A C35 H35B 109.5
N3 C35 H35C 109.5
H35A C35 H35C 109.5
H35B C35 H35C 109.5
N3 C36 C37 110.8(3)
N3 C36 H36A 109.5
C37 C36 H36A 109.5
N3 C36 H36B 109.5
C37 C36 H36B 109.5
H36A C36 H36B 108.1
N4 C37 C36 112.8(3)
N4 C37 Li1 49.2(2)
C36 C37 Li1 77.2(2)
N4 C37 H37A 109.0
C36 C37 H37A 109.0
Li1 C37 H37A 90.9
N4 C37 H37B 109.0
C36 C37 H37B 109.0
Li1 C37 H37B 156.1
H37A C37 H37B 107.8
N4 C38 H38A 109.5
N4 C38 H38B 109.5
H38A C38 H38B 109.5
N4 C38 H38C 109.5
H38A C38 H38C 109.5
H38B C38 H38C 109.5
N4 C39 H39A 109.5
N4 C39 H39B 109.5
H39A C39 H39B 109.5
N4 C39 H39C 109.5
H39A C39 H39C 109.5
H39B C39 H39C 109.5
C1A C6A H6A1 120.0
C1A C6A H6A2 120.0
H6A1 C6A H6A2 120.0
C1A N1A C5A 120.0
C1A N1A Li2 118.5(17)
C5A N1A Li2 109.6(15)
C2A C1A N1A 120.0
C2A C1A C6A 116(3)
N1A C1A C6A 123(4)
C1A C2A C3A 120.0
C1A C2A H2A1 120.0
C3A C2A H2A1 120.0
C4A C3A C2A 120.0
C4A C3A H3A1 120.0
C2A C3A H3A1 120.0
C3A C4A C5A 120.0
C3A C4A H4A1 120.0
C5A C4A H4A1 120.0
C4A C5A N1A 120.0
C4A C5A H5A 120.0
N1A C5A H5A 120.0

loop_
_geom_bond_atom_site_label_1
_geom_bond_atom_site_label_2
_geom_bond_distance
Li2 N1 2.002(7)
Li2 N1A 2.02(2)
Li2 N8 2.101(7)
Li2 N6 2.135(6)
Li2 N7 2.160(7)
Li1 N5 2.008(6)
Li1 N4 2.139(7)
Li1 N2 2.139(7)
Li1 N3 2.147(7)
Li1 C37 2.785(7)
N1 C1 1.356(7)
N1 C5 1.384(6)
N6 C11 1.454(5)
N6 C13 1.459(5)
N6 C12 1.468(5)
N7 C15 1.455(5)
N7 C16 1.475(5)
N7 C14 1.478(4)
N8 C19 1.461(5)
N8 C18 1.461(5)
N8 C17 1.472(5)
N5 C25 1.359(5)
N5 C21 1.388(5)
N2 C31 1.462(5)
N2 C32 1.467(5)
N2 C33 1.469(4)
N3 C35 1.465(5)
N3 C36 1.470(5)
N3 C34 1.471(5)
N4 C38 1.457(5)
N4 C39 1.462(5)
N4 C37 1.464(5)
C1 C2 1.364(7)
C1 H1A 0.9500
C2 C3 1.427(6)
C2 H2A 0.9500
C3 C4 1.336(6)
C3 H3A 0.9500
C4 C5 1.464(7)
C4 H4A 0.9500
C5 C6 1.354(7)
C6 H6A 0.9500
C6 H6B 0.9500
C11 H11A 0.9800
C11 H11B 0.9800
C11 H11C 0.9800
C12 H12A 0.9800
C12 H12B 0.9800
C12 H12C 0.9800
C13 C14 1.495(5)
C13 H13A 0.9900
C13 H13B 0.9900
C14 H14A 0.9900
C14 H14B 0.9900
C15 H15A 0.9800
C15 H15B 0.9800
C15 H15C 0.9800
C16 C17 1.488(5)
C16 H16A 0.9900
C16 H16B 0.9900
C17 H17A 0.9900
C17 H17B 0.9900
C18 H18A 0.9800
C18 H18B 0.9800
C18 H18C 0.9800
C19 H19A 0.9800
C19 H19B 0.9800
C19 H19C 0.9800
C25 C24 1.363(6)
C25 H25A 0.9500
C24 C23 1.421(6)
C24 H24A 0.9500
C23 C22 1.326(6)
C23 H23A 0.9500
C22 C21 1.457(5)
C22 H22A 0.9500
C21 C20 1.356(6)
C20 H20A 0.93(4)
C20 H20B 1.02(5)
C31 H31A 0.9800
C31 H31B 0.9800
C31 H31C 0.9800
C32 H32A 0.9800
C32 H32B 0.9800
C32 H32C 0.9800
C33 C34 1.498(5)
C33 H33A 0.9900
C33 H33B 0.9900
C34 H34A 0.9900
C34 H34B 0.9900
C35 H35A 0.9800
C35 H35B 0.9800
C35 H35C 0.9800
C36 C37 1.496(5)
C36 H36A 0.9900
C36 H36B 0.9900
C37 H37A 0.9900
C37 H37B 0.9900
C38 H38A 0.9800
C38 H38B 0.9800
C38 H38C 0.9800
C39 H39A 0.9800
C39 H39B 0.9800
C39 H39C 0.9800
C6A C1A 1.45(7)
C6A H6A1 0.9500
C6A H6A2 0.9500
N1A C1A 1.3900
N1A C5A 1.3900
C1A C2A 1.3900
C2A C3A 1.3900
C2A H2A1 0.9500
C3A C4A 1.3900
C3A H3A1 0.9500
C4A C5A 1.3900
C4A H4A1 0.9500
C5A H5A 0.9500

loop_
_geom_torsion_atom_site_label_1
_geom_torsion_atom_site_label_2
_geom_torsion_atom_site_label_3
_geom_torsion_atom_site_label_4
_geom_torsion
N1A Li2 N1 C1 169(2)
N8 Li2 N1 C1 -118.3(5)
N6 Li2 N1 C1 89.3(5)
N7 Li2 N1 C1 -8.1(6)
N1A Li2 N1 C5 24.0(19)
N8 Li2 N1 C5 96.5(5)
N6 Li2 N1 C5 -55.8(4)
N7 Li2 N1 C5 -153.3(3)
N1 Li2 N6 C11 -21.4(4)
N1A Li2 N6 C11 -46.2(10)
N8 Li2 N6 C11 -175.2(4)
N7 Li2 N6 C11 101.9(3)
N1 Li2 N6 C13 -141.2(4)
N1A Li2 N6 C13 -166.0(10)
N8 Li2 N6 C13 65.1(4)
N7 Li2 N6 C13 -17.8(3)
N1 Li2 N6 C12 99.1(4)
N1A Li2 N6 C12 74.3(10)
N8 Li2 N6 C12 -54.7(5)
N7 Li2 N6 C12 -137.6(3)
N1 Li2 N7 C15 -19.0(5)
N1A Li2 N7 C15 -21.1(16)
N8 Li2 N7 C15 109.8(3)
N6 Li2 N7 C15 -129.9(3)
N1 Li2 N7 C16 -140.3(4)
N1A Li2 N7 C16 -142.4(15)
N8 Li2 N7 C16 -11.4(3)
N6 Li2 N7 C16 108.9(3)
N1 Li2 N7 C14 104.1(4)
N1A Li2 N7 C14 102.0(15)
N8 Li2 N7 C14 -127.0(3)
N6 Li2 N7 C14 -6.7(3)
N1 Li2 N8 C19 -6.4(6)
N1A Li2 N8 C19 19.2(10)
N6 Li2 N8 C19 143.5(4)
N7 Li2 N8 C19 -134.3(3)
N1 Li2 N8 C18 -130.3(4)
N1A Li2 N8 C18 -104.7(10)
N6 Li2 N8 C18 19.6(5)
N7 Li2 N8 C18 101.8(3)
N1 Li2 N8 C17 110.8(4)
N1A Li2 N8 C17 136.4(10)
N6 Li2 N8 C17 -99.3(4)
N7 Li2 N8 C17 -17.0(3)
N4 Li1 N5 C25 -76.4(4)
N2 Li1 N5 C25 132.1(4)
N3 Li1 N5 C25 20.5(5)
C37 Li1 N5 C25 -43.5(5)
N4 Li1 N5 C21 68.6(4)
N2 Li1 N5 C21 -82.8(5)
N3 Li1 N5 C21 165.5(3)
C37 Li1 N5 C21 101.6(3)
N5 Li1 N2 C31 -25.4(6)
N4 Li1 N2 C31 -174.7(3)
N3 Li1 N2 C31 101.4(3)
C37 Li1 N2 C31 149.9(3)
N5 Li1 N2 C32 97.0(5)
N4 Li1 N2 C32 -52.3(4)
N3 Li1 N2 C32 -136.2(3)
C37 Li1 N2 C32 -87.7(4)
N5 Li1 N2 C33 -142.9(4)
N4 Li1 N2 C33 67.8(4)
N3 Li1 N2 C33 -16.1(3)
C37 Li1 N2 C33 32.4(4)
N5 Li1 N3 C35 3.1(5)
N4 Li1 N3 C35 111.6(3)
N2 Li1 N3 C35 -131.2(3)
C37 Li1 N3 C35 99.6(3)
N5 Li1 N3 C36 -117.3(4)
N4 Li1 N3 C36 -8.8(3)
N2 Li1 N3 C36 108.4(3)
C37 Li1 N3 C36 -20.8(2)
N5 Li1 N3 C34 125.1(4)
N4 Li1 N3 C34 -126.5(3)
N2 Li1 N3 C34 -9.2(3)
C37 Li1 N3 C34 -138.4(3)
N5 Li1 N4 C38 -139.4(3)
N2 Li1 N4 C38 16.4(5)
N3 Li1 N4 C38 99.2(3)
C37 Li1 N4 C38 118.9(4)
N5 Li1 N4 C39 -13.1(4)
N2 Li1 N4 C39 142.7(3)
N3 Li1 N4 C39 -134.5(3)
C37 Li1 N4 C39 -114.8(4)
N5 Li1 N4 C37 101.7(3)
N2 Li1 N4 C37 -102.5(4)
N3 Li1 N4 C37 -19.7(3)
C5 N1 C1 C2 1.8(6)
Li2 N1 C1 C2 -141.1(4)
N1 C1 C2 C3 2.4(7)
C1 C2 C3 C4 -2.4(6)
C2 C3 C4 C5 -1.5(6)
C1 N1 C5 C6 175.2(4)
Li2 N1 C5 C6 -38.0(5)
C1 N1 C5 C4 -5.7(5)
Li2 N1 C5 C4 141.1(4)
C3 C4 C5 C6 -175.2(5)
C3 C4 C5 N1 5.7(6)
C11 N6 C13 C14 -75.0(4)
C12 N6 C13 C14 166.1(3)
Li2 N6 C13 C14 40.5(4)
C15 N7 C14 C13 159.0(4)
C16 N7 C14 C13 -78.3(4)
Li2 N7 C14 C13 31.2(4)
N6 C13 C14 N7 -51.6(5)
C15 N7 C16 C17 -87.4(4)
C14 N7 C16 C17 149.9(3)
Li2 N7 C16 C17 38.9(4)
C19 N8 C17 C16 162.8(3)
C18 N8 C17 C16 -76.9(4)
Li2 N8 C17 C16 44.6(4)
N7 C16 C17 N8 -60.8(4)
C21 N5 C25 C24 -2.0(6)
Li1 N5 C25 C24 140.5(4)
N5 C25 C24 C23 -2.3(6)
C25 C24 C23 C22 3.1(6)
C24 C23 C22 C21 0.1(6)
C25 N5 C21 C20 -175.4(3)
Li1 N5 C21 C20 37.5(4)
C25 N5 C21 C22 5.1(5)
Li1 N5 C21 C22 -142.0(3)
C23 C22 C21 C20 176.1(4)
C23 C22 C21 N5 -4.3(5)
C31 N2 C33 C34 -73.1(4)
C32 N2 C33 C34 167.7(3)
Li1 N2 C33 C34 40.0(4)
C35 N3 C34 C33 160.7(3)
C36 N3 C34 C33 -77.2(4)
Li1 N3 C34 C33 33.7(4)
N2 C33 C34 N3 -52.9(4)
C35 N3 C36 C37 -88.8(4)
C34 N3 C36 C37 149.4(3)
Li1 N3 C36 C37 36.7(4)
C38 N4 C37 C36 -76.0(4)
C39 N4 C37 C36 164.5(3)
Li1 N4 C37 C36 47.2(4)
C38 N4 C37 Li1 -123.2(4)
C39 N4 C37 Li1 117.2(3)
N3 C36 C37 N4 -62.2(4)
N3 C36 C37 Li1 -27.4(3)
N5 Li1 C37 N4 -89.4(4)
N2 Li1 C37 N4 94.5(4)
N3 Li1 C37 N4 156.5(3)
N5 Li1 C37 C36 134.5(4)
N4 Li1 C37 C36 -136.1(4)
N2 Li1 C37 C36 -41.6(4)
N3 Li1 C37 C36 20.4(2)
N1 Li2 N1A C1A -29.5(17)
N8 Li2 N1A C1A -149.6(14)
N6 Li2 N1A C1A 78.1(18)
N7 Li2 N1A C1A -25(3)
N1 Li2 N1A C5A -172(2)
N8 Li2 N1A C5A 67.6(11)
N6 Li2 N1A C5A -64.7(13)
N7 Li2 N1A C5A -168.0(15)
C5A N1A C1A C2A 0.0
Li2 N1A C1A C2A -138.9(18)
C5A N1A C1A C6A -168(4)
Li2 N1A C1A C6A 53(4)
N1A C1A C2A C3A 0.0
C6A C1A C2A C3A 169(3)
C1A C2A C3A C4A 0.0
C2A C3A C4A C5A 0.0
C3A C4A C5A N1A 0.0
C1A N1A C5A C4A 0.0
Li2 N1A C5A C4A 142.2(19)
